data_7007773
loop_
_publ_author_name
'Fondo, Matilde'
'Ocampo, Noelia'
'Garc\'ia-Deibe, Ana M'
'Corbella, Montserrat'
'El Fallah, M. Salah'
'Cano, Joan'
'Sanmart\'in, Jes\'us'
'Bermejo, Manuel R.'

_publ_section_title
;
 Dinuclear Co(III)/Co(III) and Co(II)/Co(III) mixed-valent complexes:
 synthetic control of the cobalt oxidation level.
;
_journal_issue 41
_journal_name_full 'Dalton transactions (Cambridge, England : 2003)'
_journal_page_first 4905
_journal_page_last 4913
_journal_paper_doi 10.1039/b609961k
_journal_year 2006
_chemical_formula_moiety 'C73 H82 Co4 N8 O16,(C H4 O) 2(H2 O)'
_chemical_formula_sum 'C74 H86 Co4 N8 O19'
_chemical_formula_weight 1627.23
_chemical_name_systematic
;
?
;
_space_group_IT_number 14
_symmetry_cell_setting monoclinic
_symmetry_space_group_name_Hall '-P 2yn'
_symmetry_space_group_name_H-M 'P 1 21/n 1'
_atom_sites_solution_hydrogens geom
_atom_sites_solution_primary direct
_atom_sites_solution_secondary difmap
_audit_creation_method SHELXL-97
_cell_angle_alpha 90.00
_cell_angle_beta 90.541(4)
_cell_angle_gamma 90.00
_cell_formula_units_Z 2
_cell_length_a 10.469(2)
_cell_length_b 11.682(2)
_cell_length_c 28.920(6)
_cell_measurement_reflns_used 800
_cell_measurement_temperature 120(2)
_cell_measurement_theta_max 19.295
_cell_measurement_theta_min 2.61
_cell_volume 3536.7(12)
_computing_cell_refinement 'BRUKER Smart'
_computing_data_collection 'BRUKER Smart'
_computing_molecular_graphics 'ORTEP-3 for windows (Farrugia, 1997)'
_computing_publication_material 'Wingx (Farrugia, 1999)'
_computing_structure_refinement 'SHELXL-97 (Sheldrick, 1997)'
_computing_structure_solution 'SIR-92 (Altomare, 1993)'
_diffrn_ambient_temperature 120(2)
_diffrn_measured_fraction_theta_full 0.984
_diffrn_measured_fraction_theta_max 0.984
_diffrn_measurement_device_type 'Smart-CCD-1000 BRUKER'
_diffrn_measurement_method 'omega scans'
_diffrn_radiation_monochromator graphite
_diffrn_radiation_source 'fine-focus sealed tube'
_diffrn_radiation_type MoK\a
_diffrn_radiation_wavelength 0.71073
_diffrn_reflns_av_R_equivalents 0.0602
_diffrn_reflns_av_sigmaI/netI 0.1068
_diffrn_reflns_limit_h_max 11
_diffrn_reflns_limit_h_min -11
_diffrn_reflns_limit_k_max 12
_diffrn_reflns_limit_k_min 0
_diffrn_reflns_limit_l_max 32
_diffrn_reflns_limit_l_min 0
_diffrn_reflns_number 14928
_diffrn_reflns_theta_full 23.28
_diffrn_reflns_theta_max 23.28
_diffrn_reflns_theta_min 1.88
_exptl_absorpt_coefficient_mu 1.002
_exptl_absorpt_correction_T_max 0.951
_exptl_absorpt_correction_T_min 0.750
_exptl_absorpt_correction_type multi-scan
_exptl_absorpt_process_details SADABS
_exptl_crystal_colour yellow
_exptl_crystal_density_diffrn 1.528
_exptl_crystal_density_method 'not measured'
_exptl_crystal_description plate
_exptl_crystal_F_000 1692
_exptl_crystal_size_max 0.18
_exptl_crystal_size_mid 0.11
_exptl_crystal_size_min 0.05
_refine_diff_density_max 0.843
_refine_diff_density_min -0.476
_refine_diff_density_rms 0.106
_refine_ls_extinction_method none
_refine_ls_goodness_of_fit_ref 0.996
_refine_ls_hydrogen_treatment mixed
_refine_ls_matrix_type full
_refine_ls_number_parameters 463
_refine_ls_number_reflns 5022
_refine_ls_number_restraints 1
_refine_ls_restrained_S_all 0.996
_refine_ls_R_factor_all 0.1146
_refine_ls_R_factor_gt 0.0555
_refine_ls_shift/su_max 0.000
_refine_ls_shift/su_mean 0.000
_refine_ls_structure_factor_coef Fsqd
_refine_ls_weighting_details 'calc w=1/[\s^2^(Fo^2^)+(0.0619P)^2^+0.0000P] where P=(Fo^2^+2Fc^2^)/3'
_refine_ls_weighting_scheme calc
_refine_ls_wR_factor_gt 0.1184
_refine_ls_wR_factor_ref 0.1375
_reflns_number_gt 2902
_reflns_number_total 5022
_reflns_threshold_expression >2sigma(I)
_cod_data_source_file b609961k.txt
_cod_data_source_block 2
_cod_depositor_comments
;
The following automatic conversions were performed:
'_symmetry_cell_setting' value 'Monoclinic' changed to 'monoclinic'
according to '/home/saulius/struct/CIF-dictionaries/cif_core.dic'
dictionary named 'cif_core.dic' version 2.4.1 from 2010-06-29.

Automatic conversion script
Id: cif_fix_enum 1527 2010-12-29 10:47:43Z saulius 
;
_cod_original_cell_volume 3536.6(12)
_cod_original_sg_symbol_H-M 'P 21/n'
_cod_database_code 7007773

loop_
_symmetry_equiv_pos_as_xyz
'x, y, z'
'-x+1/2, y+1/2, -z+1/2'
'-x, -y, -z'
'x-1/2, -y-1/2, z-1/2'

loop_
_atom_site_label
_atom_site_type_symbol
_atom_site_fract_x
_atom_site_fract_y
_atom_site_fract_z
_atom_site_U_iso_or_equiv
_atom_site_adp_type
_atom_site_occupancy
_atom_site_symmetry_multiplicity
_atom_site_calc_flag
_atom_site_refinement_flags
_atom_site_disorder_assembly
_atom_site_disorder_group
Co11 Co 0.87287(8) 0.08165(7) 0.81027(3) 0.0187(2) Uani 1 1 d . . .
Co12 Co 0.98822(8) 0.24713(7) 0.88677(3) 0.0205(2) Uani 1 1 d . . .
O101 O 0.9428(4) 0.1511(3) 0.75733(13) 0.0215(10) Uani 1 1 d . . .
O102 O 1.0835(4) 0.3745(4) 0.85857(14) 0.0277(11) Uani 1 1 d . A .
O103 O 0.8418(3) 0.2299(3) 0.83517(12) 0.0180(10) Uani 1 1 d . A .
N101 N 0.7107(4) 0.0577(4) 0.78231(16) 0.0201(12) Uani 1 1 d . . .
N102 N 0.9076(5) 0.3547(5) 0.93330(16) 0.0231(13) Uani 1 1 d . A .
N103 N 0.7968(4) 0.0057(4) 0.86592(17) 0.0217(13) Uani 1 1 d . A .
N104 N 0.8704(5) 0.1186(4) 0.92631(16) 0.0228(13) Uani 1 1 d . A .
O10 O 1.0365(4) 0.1093(3) 0.83821(13) 0.0201(10) Uani 1 1 d . A .
O12 O 0.9191(4) -0.0647(3) 0.78756(13) 0.0218(10) Uani 1 1 d . A .
O21 O 1.1342(13) 0.1774(10) 0.9285(4) 0.026(3) Uiso 0.490(4) 1 d P A 1
O12H O 1.1325(10) 0.2199(10) 0.9340(4) 0.032(3) Uiso 0.510(4) 1 d P A 2
H12H H 1.1858 0.1686 0.9350 0.12(10) Uiso 0.510(4) 1 d PR A 2
C9 C 1.2605(6) 0.1251(6) 0.8346(2) 0.0323(18) Uani 1 1 d . A .
H9A H 1.2484 0.2079 0.8311 0.048 Uiso 1 1 calc R . .
H9B H 1.3291 0.0995 0.8143 0.048 Uiso 1 1 calc R . .
H9C H 1.2833 0.1077 0.8668 0.048 Uiso 1 1 calc R . .
C10 C 1.1391(6) 0.0644(5) 0.8219(2) 0.0215(15) Uani 1 1 d . . .
C11 C 1.1423(6) -0.0328(6) 0.7947(2) 0.0278(17) Uani 1 1 d . A .
H11 H 1.2228 -0.0584 0.7838 0.033 Uiso 1 1 calc R . .
C12 C 1.0340(6) -0.0952(6) 0.7823(2) 0.0252(16) Uani 1 1 d . . .
C13 C 1.0536(6) -0.2131(5) 0.7622(2) 0.0354(18) Uani 1 1 d . A .
H13A H 1.0412 -0.2707 0.7864 0.053 Uiso 1 1 calc R . .
H13B H 1.1405 -0.2192 0.7502 0.053 Uiso 1 1 calc R . .
H13C H 0.9918 -0.2258 0.7371 0.053 Uiso 1 1 calc R . .
O22 O 1.1649(10) 0.2815(10) 0.9909(4) 0.054(3) Uiso 0.490(4) 1 d P A 1
C20 C 1.1947(12) 0.2039(11) 0.9640(5) 0.025(3) Uiso 0.490(4) 1 d P A 1
C21 C 1.3026(7) 0.1277(8) 0.9775(3) 0.021(3) Uiso 0.490(4) 1 d PG A 1
C22 C 1.3225(8) 0.0237(8) 0.9513(3) 0.017(4) Uiso 0.490(4) 1 d PG A 1
H22 H 1.2660 -0.0005 0.9273 0.020 Uiso 0.490(4) 1 calc PR A 1
C23 C 1.4306(9) -0.0379(7) 0.9639(3) 0.026(3) Uiso 0.490(4) 1 d PG A 1
H23 H 1.4547 -0.1048 0.9476 0.032 Uiso 0.140(4) 1 calc PR A 1
C24 C 1.5000(8) 0.0000(8) 1.0000(3) 0.043(3) Uiso 0.979(7) 2 d SPGD A 1
C25 C 1.4940(8) 0.0827(9) 1.0197(3) 0.033(4) Uiso 0.490(4) 1 d PG A 1
H25 H 1.5580 0.1009 1.0420 0.039 Uiso 0.490(4) 1 calc PR A 1
C26 C 1.3898(9) 0.1618(7) 1.0114(3) 0.028(4) Uiso 0.490(4) 1 d PG A 1
H26 H 1.3816 0.2317 1.0279 0.033 Uiso 0.490(4) 1 calc PR A 1
C240 C 1.6368(13) -0.0825(12) 1.0048(5) 0.031(4) Uiso 0.490(4) 1 d PD A 1
O23 O 1.6617(10) -0.1549(9) 0.9762(4) 0.045(3) Uiso 0.490(4) 1 d P A 1
H23F H 1.6842 -0.2189 0.9928 0.080 Uiso 0.49 1 d P A 1
O24 O 1.7008(10) -0.0587(10) 1.0386(4) 0.038(3) Uiso 0.490(4) 1 d P A 1
C100 C 0.8939(6) 0.1466(5) 0.7154(2) 0.0206(15) Uani 1 1 d . . .
C101 C 0.9755(6) 0.1769(5) 0.67825(19) 0.0258(16) Uani 1 1 d . . .
H101 H 1.0613 0.1993 0.6844 0.031 Uiso 1 1 calc R . .
C102 C 0.9304(7) 0.1740(5) 0.6333(2) 0.0337(18) Uani 1 1 d . . .
H102 H 0.9862 0.1936 0.6089 0.040 Uiso 1 1 calc R . .
C103 C 0.8051(7) 0.1430(6) 0.6230(2) 0.0362(19) Uani 1 1 d . . .
H103 H 0.7755 0.1420 0.5918 0.043 Uiso 1 1 calc R . .
C104 C 0.7245(6) 0.1138(5) 0.6584(2) 0.0261(16) Uani 1 1 d . . .
H104 H 0.6385 0.0934 0.6516 0.031 Uiso 1 1 calc R . .
C105 C 0.7688(6) 0.1140(5) 0.7049(2) 0.0235(16) Uani 1 1 d . . .
C106 C 0.6831(6) 0.0707(5) 0.7391(2) 0.0207(15) Uani 1 1 d . . .
H106 H 0.5995 0.0499 0.7292 0.025 Uiso 1 1 calc R . .
C107 C 0.6149(6) 0.0001(5) 0.8118(2) 0.0250(16) Uani 1 1 d . . .
H10D H 0.5604 -0.0519 0.7931 0.030 Uiso 1 1 calc R . .
H10E H 0.5597 0.0572 0.8272 0.030 Uiso 1 1 calc R . .
C108 C 0.6915(6) -0.0667(5) 0.8472(2) 0.0270(16) Uani 1 1 d . . .
H10F H 0.6352 -0.0910 0.8727 0.032 Uiso 1 1 calc R . .
H10G H 0.7274 -0.1362 0.8327 0.032 Uiso 1 1 calc R . .
C109 C 0.8892(6) -0.0675(5) 0.8932(2) 0.0276(16) Uani 1 1 d . A .
H10H H 0.9628 -0.0897 0.8739 0.033 Uiso 1 1 calc R . .
H10I H 0.8466 -0.1378 0.9043 0.033 Uiso 1 1 calc R . .
C110 C 0.9332(6) 0.0056(5) 0.9337(2) 0.0295(17) Uani 1 1 d . . .
H11A H 0.9063 -0.0287 0.9634 0.035 Uiso 1 1 calc R A .
H11B H 1.0273 0.0137 0.9340 0.035 Uiso 1 1 calc R . .
C111 C 0.8495(6) 0.1786(5) 0.9711(2) 0.0252(16) Uani 1 1 d . . .
H11C H 0.9283 0.1736 0.9902 0.030 Uiso 1 1 calc R A .
H11D H 0.7803 0.1396 0.9881 0.030 Uiso 1 1 calc R . .
C113 C 0.9381(6) 0.4602(6) 0.9398(2) 0.0233(16) Uani 1 1 d . . .
H113 H 0.8981 0.4985 0.9648 0.028 Uiso 1 1 calc R A .
C112 C 0.8143(6) 0.3034(6) 0.9644(2) 0.0270(17) Uani 1 1 d . A .
H11G H 0.7274 0.3097 0.9508 0.032 Uiso 1 1 calc R . .
H11H H 0.8154 0.3438 0.9945 0.032 Uiso 1 1 calc R . .
C114 C 1.0275(6) 0.5258(5) 0.9130(2) 0.0206(15) Uani 1 1 d . A .
C115 C 1.0439(6) 0.6403(6) 0.9258(2) 0.0266(17) Uani 1 1 d . . .
H115 H 0.9956 0.6698 0.9508 0.032 Uiso 1 1 calc R A .
C116 C 1.1279(6) 0.7116(6) 0.9034(2) 0.0307(17) Uani 1 1 d . A .
H116 H 1.1403 0.7883 0.9135 0.037 Uiso 1 1 calc R . .
C117 C 1.1937(6) 0.6686(6) 0.8658(2) 0.0320(17) Uani 1 1 d . . .
H117 H 1.2496 0.7178 0.8494 0.038 Uiso 1 1 calc R A .
C118 C 1.1804(6) 0.5566(6) 0.8517(2) 0.0295(17) Uani 1 1 d . A .
H118 H 1.2290 0.5296 0.8263 0.035 Uiso 1 1 calc R . .
C119 C 1.0958(6) 0.4813(6) 0.8741(2) 0.0240(16) Uani 1 1 d . . .
C120 C 0.7484(5) 0.0862(5) 0.90296(19) 0.0205(15) Uani 1 1 d . . .
H120 H 0.6950 0.0418 0.9251 0.025 Uiso 1 1 calc R A .
C121 C 0.6722(6) 0.1838(5) 0.88471(19) 0.0180(15) Uani 1 1 d . A .
C122 C 0.5502(6) 0.2063(5) 0.9017(2) 0.0222(15) Uani 1 1 d . . .
H122 H 0.5151 0.1587 0.9249 0.027 Uiso 1 1 calc R A .
C123 C 0.4811(6) 0.2973(6) 0.8846(2) 0.0292(17) Uani 1 1 d . A .
H123 H 0.3980 0.3130 0.8959 0.035 Uiso 1 1 calc R . .
C124 C 0.5343(6) 0.3659(5) 0.8507(2) 0.0290(17) Uani 1 1 d . . .
H124 H 0.4880 0.4303 0.8396 0.035 Uiso 1 1 calc R A .
C125 C 0.6524(6) 0.3422(5) 0.8331(2) 0.0224(15) Uani 1 1 d . A .
H125 H 0.6856 0.3877 0.8088 0.027 Uiso 1 1 calc R . .
C126 C 0.7228(5) 0.2526(5) 0.85055(19) 0.0170(14) Uani 1 1 d . . .
O1W O 1.0892(4) 0.3558(4) 0.76309(15) 0.0373(12) Uani 1 1 d . . .
H1WA H 1.0227 0.3066 0.7553 0.12(4) Uiso 1 1 d R . .
H1WB H 1.0978 0.3552 0.7984 0.09(3) Uiso 1 1 d R . .
O1S O 1.2442(11) 0.3571(10) 0.9979(4) 0.096(4) Uiso 0.678(8) 1 d P B 2
H1S H 1.2239 0.3368 0.9710 0.143 Uiso 0.678(8) 1 calc PR B 2
C1S C 1.3464(9) 0.4463(9) 0.9958(3) 0.037(3) Uiso 0.678(8) 1 d P B 2
H1S1 H 1.3371 0.4994 1.0218 0.055 Uiso 0.678(8) 1 calc PR B 2
H1S2 H 1.3387 0.4885 0.9666 0.055 Uiso 0.678(8) 1 calc PR B 2
H1S3 H 1.4304 0.4094 0.9976 0.055 Uiso 0.678(8) 1 calc PR B 2
O2S O 1.3701(18) 0.5217(18) 0.9623(7) 0.079(7) Uiso 0.322(8) 1 d P B 1
H2S H 1.4117 0.4695 0.9755 0.118 Uiso 0.322(8) 1 calc PR B 1
C2S C 1.423(3) 0.621(2) 0.9712(10) 0.076(10) Uiso 0.322(8) 1 d P B 1
H2S1 H 1.3776 0.6585 0.9964 0.114 Uiso 0.322(8) 1 calc PR B 1
H2S2 H 1.4198 0.6689 0.9435 0.114 Uiso 0.322(8) 1 calc PR B 1
H2S3 H 1.5127 0.6089 0.9805 0.114 Uiso 0.322(8) 1 calc PR B 1

loop_
_atom_site_aniso_label
_atom_site_aniso_U_11
_atom_site_aniso_U_22
_atom_site_aniso_U_33
_atom_site_aniso_U_23
_atom_site_aniso_U_13
_atom_site_aniso_U_12
Co11 0.0183(5) 0.0208(5) 0.0171(4) 0.0000(4) 0.0001(3) -0.0006(4)
Co12 0.0192(5) 0.0249(5) 0.0174(4) -0.0012(4) -0.0004(3) -0.0003(4)
O101 0.024(3) 0.027(3) 0.014(2) 0.0014(19) -0.0005(19) -0.002(2)
O102 0.025(3) 0.031(3) 0.027(2) -0.010(2) 0.002(2) -0.007(2)
O103 0.015(2) 0.020(3) 0.019(2) -0.0014(19) 0.0041(18) 0.001(2)
N101 0.019(3) 0.017(3) 0.024(3) -0.005(2) -0.001(2) 0.002(2)
N102 0.016(3) 0.030(4) 0.022(3) -0.003(3) -0.006(2) 0.002(3)
N103 0.018(3) 0.018(3) 0.030(3) -0.001(2) -0.003(2) 0.001(2)
N104 0.026(3) 0.027(3) 0.015(3) 0.003(2) 0.000(2) 0.004(3)
O10 0.019(3) 0.020(3) 0.021(2) -0.0003(19) -0.0030(19) 0.005(2)
O12 0.015(3) 0.028(3) 0.022(2) -0.004(2) 0.0003(19) 0.002(2)
C9 0.020(4) 0.038(5) 0.039(4) -0.005(3) 0.002(3) -0.001(4)
C10 0.019(4) 0.023(4) 0.022(3) 0.007(3) -0.002(3) -0.001(3)
C11 0.023(4) 0.034(4) 0.027(4) -0.003(3) 0.001(3) 0.002(3)
C12 0.032(5) 0.024(4) 0.019(3) -0.002(3) -0.002(3) 0.007(4)
C13 0.039(5) 0.036(5) 0.032(4) -0.009(3) -0.003(3) 0.010(4)
C100 0.032(4) 0.008(3) 0.022(4) -0.001(3) 0.000(3) 0.003(3)
C101 0.034(4) 0.027(4) 0.016(3) 0.005(3) 0.004(3) 0.006(3)
C102 0.061(5) 0.019(4) 0.021(4) 0.001(3) 0.006(4) 0.005(4)
C103 0.062(6) 0.029(4) 0.017(4) -0.002(3) -0.015(4) 0.001(4)
C104 0.030(4) 0.017(4) 0.031(4) 0.001(3) -0.007(3) -0.005(3)
C105 0.027(4) 0.024(4) 0.019(3) 0.003(3) -0.004(3) 0.002(3)
C106 0.020(4) 0.014(4) 0.028(4) -0.007(3) -0.005(3) 0.004(3)
C107 0.023(4) 0.030(4) 0.022(4) 0.002(3) 0.001(3) -0.009(3)
C108 0.027(4) 0.025(4) 0.029(4) 0.002(3) -0.001(3) -0.009(3)
C109 0.030(4) 0.025(4) 0.028(4) 0.010(3) 0.006(3) 0.001(3)
C110 0.033(4) 0.028(4) 0.027(4) 0.006(3) -0.010(3) 0.006(4)
C111 0.026(4) 0.032(4) 0.017(3) 0.006(3) 0.001(3) 0.000(3)
C113 0.022(4) 0.032(4) 0.016(3) -0.004(3) -0.003(3) 0.000(3)
C112 0.029(4) 0.041(4) 0.012(3) -0.001(3) 0.005(3) -0.001(4)
C114 0.019(4) 0.022(4) 0.020(3) 0.000(3) -0.009(3) -0.002(3)
C115 0.020(4) 0.032(4) 0.029(4) -0.005(3) -0.010(3) 0.004(3)
C116 0.042(5) 0.014(4) 0.036(4) -0.002(3) -0.006(4) 0.004(3)
C117 0.030(4) 0.025(4) 0.041(4) 0.010(3) -0.002(3) 0.001(4)
C118 0.019(4) 0.034(5) 0.035(4) 0.001(3) 0.006(3) -0.002(3)
C119 0.021(4) 0.026(4) 0.025(4) 0.003(3) -0.009(3) 0.000(3)
C120 0.019(4) 0.027(4) 0.016(3) -0.001(3) 0.003(3) 0.000(3)
C121 0.017(4) 0.022(4) 0.015(3) 0.001(3) 0.000(3) 0.001(3)
C122 0.025(4) 0.023(4) 0.018(3) 0.001(3) 0.003(3) 0.002(3)
C123 0.023(4) 0.032(4) 0.032(4) -0.013(3) 0.003(3) -0.004(4)
C124 0.028(4) 0.018(4) 0.041(4) 0.003(3) -0.009(3) 0.007(3)
C125 0.022(4) 0.018(4) 0.027(4) -0.006(3) 0.004(3) -0.001(3)
C126 0.017(4) 0.015(3) 0.018(3) -0.001(3) -0.003(3) -0.003(3)
O1W 0.045(3) 0.042(3) 0.024(3) 0.005(2) -0.001(2) -0.019(3)

loop_
_atom_type_symbol
_atom_type_description
_atom_type_scat_dispersion_real
_atom_type_scat_dispersion_imag
_atom_type_scat_source
C C 0.0033 0.0016 'International Tables Vol C Tables 4.2.6.8 and 6.1.1.4'
H H 0.0000 0.0000 'International Tables Vol C Tables 4.2.6.8 and 6.1.1.4'
N N 0.0061 0.0033 'International Tables Vol C Tables 4.2.6.8 and 6.1.1.4'
O O 0.0106 0.0060 'International Tables Vol C Tables 4.2.6.8 and 6.1.1.4'
Co Co 0.3494 0.9721 'International Tables Vol C Tables 4.2.6.8 and 6.1.1.4'

loop_
_geom_angle_atom_site_label_1
_geom_angle_atom_site_label_2
_geom_angle_atom_site_label_3
_geom_angle
_geom_angle_site_symmetry_1
_geom_angle_site_symmetry_3
_geom_angle_publ_flag
O101 Co11 N101 94.03(19) . . ?
O101 Co11 O12 90.24(17) . . ?
N101 Co11 O12 87.11(18) . . ?
O101 Co11 O103 89.15(17) . . ?
N101 Co11 O103 98.05(18) . . ?
O12 Co11 O103 174.83(17) . . ?
O101 Co11 O10 85.28(17) . . ?
N101 Co11 O10 178.8(2) . . ?
O12 Co11 O10 93.89(17) . . ?
O103 Co11 O10 80.94(16) . . ?
O101 Co11 N103 178.98(19) . . ?
N101 Co11 N103 85.2(2) . . ?
O12 Co11 N103 89.07(18) . . ?
O103 Co11 N103 91.61(18) . . ?
O10 Co11 N103 95.52(18) . . ?
O102 Co12 N102 91.3(2) . . ?
O102 Co12 O12H 91.2(3) . . ?
N102 Co12 O12H 87.9(3) . . ?
O102 Co12 O21 99.3(3) . . ?
N102 Co12 O21 99.5(3) . . ?
O12H Co12 O21 14.4(4) . . ?
O102 Co12 O103 98.32(16) . . ?
N102 Co12 O103 102.75(17) . . ?
O12H Co12 O103 165.5(4) . . ?
O21 Co12 O103 151.2(3) . . ?
O102 Co12 O10 99.70(16) . . ?
N102 Co12 O10 167.40(18) . . ?
O12H Co12 O10 98.0(3) . . ?
O21 Co12 O10 85.0(3) . . ?
O103 Co12 O10 69.69(14) . . ?
O102 Co12 N104 172.22(18) . . ?
N102 Co12 N104 81.0(2) . . ?
O12H Co12 N104 87.8(3) . . ?
O21 Co12 N104 81.4(3) . . ?
O103 Co12 N104 84.22(16) . . ?
O10 Co12 N104 88.08(17) . . ?
C100 O101 Co11 125.6(4) . . ?
C119 O102 Co12 127.9(4) . . ?
C126 O103 Co11 117.6(3) . . ?
C126 O103 Co12 114.1(3) . . ?
Co11 O103 Co12 103.02(17) . . ?
C106 N101 C107 117.6(5) . . ?
C106 N101 Co11 126.1(4) . . ?
C107 N101 Co11 115.4(4) . . ?
C113 N102 C112 118.0(5) . . ?
C113 N102 Co12 125.9(5) . . ?
C112 N102 Co12 116.0(4) . . ?
C108 N103 C109 109.7(5) . . ?
C108 N103 C120 111.0(4) . . ?
C109 N103 C120 101.4(4) . . ?
C108 N103 Co11 105.0(4) . . ?
C109 N103 Co11 114.4(4) . . ?
C120 N103 Co11 115.4(4) . . ?
C120 N104 C110 102.4(5) . . ?
C120 N104 C111 112.5(5) . . ?
C110 N104 C111 111.1(5) . . ?
C120 N104 Co12 114.2(3) . . ?
C110 N104 Co12 114.8(4) . . ?
C111 N104 Co12 102.3(4) . . ?
C10 O10 Co11 121.5(4) . . ?
C10 O10 Co12 136.8(4) . . ?
Co11 O10 Co12 100.56(17) . . ?
C12 O12 Co11 122.8(4) . . ?
C20 O21 Co12 137.8(11) . . ?
C20 O21 H12H 46.1 . . ?
Co12 O21 H12H 157.8 . . ?
Co12 O12H H12H 129.3 . . ?
C10 C9 H9A 109.5 . . ?
C10 C9 H9B 109.5 . . ?
H9A C9 H9B 109.5 . . ?
C10 C9 H9C 109.5 . . ?
H9A C9 H9C 109.5 . . ?
H9B C9 H9C 109.5 . . ?
O10 C10 C11 124.6(6) . . ?
O10 C10 C9 115.2(5) . . ?
C11 C10 C9 120.2(6) . . ?
C10 C11 C12 123.6(6) . . ?
C10 C11 H11 118.2 . . ?
C12 C11 H11 118.2 . . ?
O12 C12 C11 126.5(6) . . ?
O12 C12 C13 115.9(6) . . ?
C11 C12 C13 117.6(6) . . ?
C12 C13 H13A 109.5 . . ?
C12 C13 H13B 109.5 . . ?
H13A C13 H13B 109.5 . . ?
C12 C13 H13C 109.5 . . ?
H13A C13 H13C 109.5 . . ?
H13B C13 H13C 109.5 . . ?
O22 C20 O21 125.0(14) . . ?
O22 C20 C21 117.9(12) . . ?
O21 C20 C21 116.7(12) . . ?
O22 C20 H12H 149.5 . . ?
C21 C20 H12H 92.3 . . ?
C26 C21 C22 120.8 . . ?
C26 C21 C20 120.4(8) . . ?
C22 C21 C20 118.5(8) . . ?
C23 C22 C21 114.7 . . ?
C23 C22 H22 122.7 . . ?
C21 C22 H22 122.7 . . ?
C24 C23 C22 118.0 . . ?
C24 C23 H23 121.0 . . ?
C22 C23 H23 121.0 . . ?
C25 C24 C23 130.2 . . ?
C25 C24 C240 119.2(7) . . ?
C23 C24 C240 108.7(7) . . ?
C24 C25 C26 120.7 . . ?
C24 C25 H25 119.6 . . ?
C26 C25 H25 119.6 . . ?
C21 C26 C25 115.0 . . ?
C21 C26 H26 122.5 . . ?
C25 C26 H26 122.5 . . ?
O24 C240 O23 126.1(15) . . ?
O24 C240 C24 112.8(11) . . ?
O23 C240 C24 121.1(11) . . ?
C240 O23 H23F 105.6 . . ?
O101 C100 C105 124.6(6) . . ?
O101 C100 C101 117.1(6) . . ?
C105 C100 C101 118.3(6) . . ?
C102 C101 C100 120.1(6) . . ?
C102 C101 H101 119.9 . . ?
C100 C101 H101 119.9 . . ?
C101 C102 C103 121.6(6) . . ?
C101 C102 H102 119.2 . . ?
C103 C102 H102 119.2 . . ?
C104 C103 C102 119.2(6) . . ?
C104 C103 H103 120.4 . . ?
C102 C103 H103 120.4 . . ?
C103 C104 C105 120.5(6) . . ?
C103 C104 H104 119.7 . . ?
C105 C104 H104 119.7 . . ?
C100 C105 C104 120.3(6) . . ?
C100 C105 C106 122.7(5) . . ?
C104 C105 C106 116.9(6) . . ?
N101 C106 C105 125.0(6) . . ?
N101 C106 H106 117.5 . . ?
C105 C106 H106 117.5 . . ?
N101 C107 C108 105.4(5) . . ?
N101 C107 H10D 110.7 . . ?
C108 C107 H10D 110.7 . . ?
N101 C107 H10E 110.7 . . ?
C108 C107 H10E 110.7 . . ?
H10D C107 H10E 108.8 . . ?
N103 C108 C107 109.8(5) . . ?
N103 C108 H10F 109.7 . . ?
C107 C108 H10F 109.7 . . ?
N103 C108 H10G 109.7 . . ?
C107 C108 H10G 109.7 . . ?
H10F C108 H10G 108.2 . . ?
N103 C109 C110 105.9(5) . . ?
N103 C109 H10H 110.6 . . ?
C110 C109 H10H 110.6 . . ?
N103 C109 H10I 110.6 . . ?
C110 C109 H10I 110.6 . . ?
H10H C109 H10I 108.7 . . ?
N104 C110 C109 104.9(5) . . ?
N104 C110 H11A 110.8 . . ?
C109 C110 H11A 110.8 . . ?
N104 C110 H11B 110.8 . . ?
C109 C110 H11B 110.8 . . ?
H11A C110 H11B 108.8 . . ?
N104 C111 C112 112.1(5) . . ?
N104 C111 H11C 109.2 . . ?
C112 C111 H11C 109.2 . . ?
N104 C111 H11D 109.2 . . ?
C112 C111 H11D 109.2 . . ?
H11C C111 H11D 107.9 . . ?
N102 C113 C114 126.3(6) . . ?
N102 C113 H113 116.9 . . ?
C114 C113 H113 116.9 . . ?
N102 C112 C111 108.1(5) . . ?
N102 C112 H11G 110.1 . . ?
C111 C112 H11G 110.1 . . ?
N102 C112 H11H 110.1 . . ?
C111 C112 H11H 110.1 . . ?
H11G C112 H11H 108.4 . . ?
C115 C114 C119 119.6(6) . . ?
C115 C114 C113 116.3(6) . . ?
C119 C114 C113 124.0(6) . . ?
C116 C115 C114 122.1(6) . . ?
C116 C115 H115 119.0 . . ?
C114 C115 H115 119.0 . . ?
C115 C116 C117 118.3(6) . . ?
C115 C116 H116 120.9 . . ?
C117 C116 H116 120.9 . . ?
C118 C117 C116 121.8(7) . . ?
C118 C117 H117 119.1 . . ?
C116 C117 H117 119.1 . . ?
C117 C118 C119 121.2(6) . . ?
C117 C118 H118 119.4 . . ?
C119 C118 H118 119.4 . . ?
O102 C119 C118 119.1(6) . . ?
O102 C119 C114 123.8(6) . . ?
C118 C119 C114 117.0(6) . . ?
C121 C120 N104 115.0(5) . . ?
C121 C120 N103 114.0(5) . . ?
N104 C120 N103 100.8(4) . . ?
C121 C120 H120 108.9 . . ?
N104 C120 H120 108.9 . . ?
N103 C120 H120 108.9 . . ?
C126 C121 C122 119.9(6) . . ?
C126 C121 C120 119.5(5) . . ?
C122 C121 C120 120.6(5) . . ?
C123 C122 C121 120.0(6) . . ?
C123 C122 H122 120.0 . . ?
C121 C122 H122 120.0 . . ?
C122 C123 C124 119.1(6) . . ?
C122 C123 H123 120.4 . . ?
C124 C123 H123 120.4 . . ?
C125 C124 C123 121.1(6) . . ?
C125 C124 H124 119.5 . . ?
C123 C124 H124 119.5 . . ?
C124 C125 C126 120.0(6) . . ?
C124 C125 H125 120.0 . . ?
C126 C125 H125 120.0 . . ?
O103 C126 C125 121.4(5) . . ?
O103 C126 C121 118.7(5) . . ?
C125 C126 C121 119.9(6) . . ?
H1WA O1W H1WB 107.2 . . ?
C1S O1S H1S 109.5 . . ?
O1S C1S H1S1 109.5 . . ?
O1S C1S H1S2 109.5 . . ?
H1S1 C1S H1S2 109.5 . . ?
O1S C1S H1S3 109.5 . . ?
H1S1 C1S H1S3 109.5 . . ?
H1S2 C1S H1S3 109.5 . . ?
C2S O2S H2S 109.5 . . ?
O2S C2S H2S1 109.5 . . ?
O2S C2S H2S2 109.5 . . ?
H2S1 C2S H2S2 109.5 . . ?
O2S C2S H2S3 109.5 . . ?
H2S1 C2S H2S3 109.5 . . ?
H2S2 C2S H2S3 109.5 . . ?

loop_
_geom_bond_atom_site_label_1
_geom_bond_atom_site_label_2
_geom_bond_distance
_geom_bond_site_symmetry_2
_geom_bond_publ_flag
Co11 O101 1.886(4) . ?
Co11 N101 1.894(5) . ?
Co11 O12 1.896(4) . ?
Co11 O103 1.905(4) . ?
Co11 O10 1.914(4) . ?
Co11 N103 2.009(5) . ?
Co12 O102 1.972(4) . ?
Co12 N102 2.031(5) . ?
Co12 O12H 2.052(11) . ?
Co12 O21 2.102(13) . ?
Co12 O103 2.139(4) . ?
Co12 O10 2.199(4) . ?
Co12 N104 2.260(5) . ?
O101 C100 1.314(7) . ?
O102 C119 1.332(7) . ?
O103 C126 1.353(6) . ?
N101 C106 1.289(7) . ?
N101 C107 1.485(7) . ?
N102 C113 1.286(7) . ?
N102 C112 1.462(7) . ?
N103 C108 1.487(7) . ?
N103 C109 1.509(7) . ?
N103 C120 1.516(7) . ?
N104 C120 1.487(7) . ?
N104 C110 1.490(7) . ?
N104 C111 1.492(7) . ?
O10 C10 1.289(7) . ?
O12 C12 1.265(7) . ?
O21 C20 1.241(19) . ?
O21 H12H 0.5803 . ?
O12H H12H 0.8193 . ?
C9 C10 1.498(8) . ?
C9 H9A 0.9800 . ?
C9 H9B 0.9800 . ?
C9 H9C 0.9800 . ?
C10 C11 1.382(8) . ?
C11 C12 1.392(8) . ?
C11 H11 0.9500 . ?
C12 C13 1.509(8) . ?
C13 H13A 0.9800 . ?
C13 H13B 0.9800 . ?
C13 H13C 0.9800 . ?
O22 C20 1.237(15) . ?
C20 C21 1.488(14) . ?
C20 H12H 0.9372 . ?
C21 C26 1.3918 . ?
C21 C22 1.4482 . ?
C22 C23 1.3870 . ?
C22 H22 0.9500 . ?
C23 C24 1.3409 . ?
C23 H23 0.9500 . ?
C24 C25 1.1227 . ?
C24 C240 1.730(15) . ?
C25 C26 1.4475 . ?
C25 H25 0.9500 . ?
C26 H26 0.9500 . ?
C240 O24 1.212(15) . ?
C240 O23 1.213(15) . ?
O23 H23F 0.9171 . ?
C100 C105 1.394(8) . ?
C100 C101 1.423(8) . ?
C101 C102 1.378(9) . ?
C101 H101 0.9500 . ?
C102 C103 1.391(9) . ?
C102 H102 0.9500 . ?
C103 C104 1.375(9) . ?
C103 H103 0.9500 . ?
C104 C105 1.420(8) . ?
C104 H104 0.9500 . ?
C105 C106 1.435(8) . ?
C106 H106 0.9500 . ?
C107 C108 1.511(8) . ?
C107 H10D 0.9900 . ?
C107 H10E 0.9900 . ?
C108 H10F 0.9900 . ?
C108 H10G 0.9900 . ?
C109 C110 1.517(8) . ?
C109 H10H 0.9900 . ?
C109 H10I 0.9900 . ?
C110 H11A 0.9900 . ?
C110 H11B 0.9900 . ?
C111 C112 1.516(8) . ?
C111 H11C 0.9900 . ?
C111 H11D 0.9900 . ?
C113 C114 1.443(8) . ?
C113 H113 0.9500 . ?
C112 H11G 0.9900 . ?
C112 H11H 0.9900 . ?
C114 C115 1.398(8) . ?
C114 C119 1.434(8) . ?
C115 C116 1.378(9) . ?
C115 H115 0.9500 . ?
C116 C117 1.387(9) . ?
C116 H116 0.9500 . ?
C117 C118 1.378(9) . ?
C117 H117 0.9500 . ?
C118 C119 1.411(8) . ?
C118 H118 0.9500 . ?
C120 C121 1.485(8) . ?
C120 H120 1.0000 . ?
C121 C126 1.383(8) . ?
C121 C122 1.397(8) . ?
C122 C123 1.375(8) . ?
C122 H122 0.9500 . ?
C123 C124 1.386(9) . ?
C123 H123 0.9500 . ?
C124 C125 1.371(8) . ?
C124 H124 0.9500 . ?
C125 C126 1.373(8) . ?
C125 H125 0.9500 . ?
O1W H1WA 0.9292 . ?
O1W H1WB 1.0238 . ?
O1S C1S 1.494(13) . ?
O1S H1S 0.8400 . ?
C1S H1S1 0.9800 . ?
C1S H1S2 0.9800 . ?
C1S H1S3 0.9800 . ?
O2S C2S 1.31(3) . ?
O2S H2S 0.8400 . ?
C2S H2S1 0.9800 . ?
C2S H2S2 0.9800 . ?
C2S H2S3 0.9800 . ?

loop_
_geom_hbond_atom_site_label_D
_geom_hbond_atom_site_label_H
_geom_hbond_atom_site_label_A
_geom_hbond_distance_DH
_geom_hbond_distance_HA
_geom_hbond_distance_DA
_geom_hbond_angle_DHA
_geom_hbond_site_symmetry_A
O12H H12H O24 0.82 1.90 2.682(15) 158.4 3_857
O23 H23F O1S 0.92 1.80 2.663(15) 156.0 3_857
O1W H1WA O101 0.93 2.00 2.845(6) 150.1 .
O1W H1WB O102 1.02 1.76 2.771(6) 167.4 .
O1S H1S O12H 0.84 1.98 2.704(16) 144.4 .

loop_
_geom_torsion_atom_site_label_1
_geom_torsion_atom_site_label_2
_geom_torsion_atom_site_label_3
_geom_torsion_atom_site_label_4
_geom_torsion
_geom_torsion_site_symmetry_1
_geom_torsion_site_symmetry_2
_geom_torsion_site_symmetry_3
_geom_torsion_site_symmetry_4
_geom_torsion_publ_flag
N101 Co11 O101 C100 -15.7(5) . . . . ?
O12 Co11 O101 C100 71.4(5) . . . . ?
O103 Co11 O101 C100 -113.7(5) . . . . ?
O10 Co11 O101 C100 165.3(5) . . . . ?
N102 Co12 O102 C119 9.7(5) . . . . ?
O12H Co12 O102 C119 -78.2(6) . . . . ?
O21 Co12 O102 C119 -90.1(6) . . . . ?
O103 Co12 O102 C119 112.7(5) . . . . ?
O10 Co12 O102 C119 -176.6(5) . . . . ?
O101 Co11 O103 C126 128.8(4) . . . . ?
N101 Co11 O103 C126 34.8(4) . . . . ?
O10 Co11 O103 C126 -145.9(4) . . . . ?
N103 Co11 O103 C126 -50.5(4) . . . . ?
O101 Co11 O103 Co12 -104.75(17) . . . . ?
N101 Co11 O103 Co12 161.31(19) . . . . ?
O10 Co11 O103 Co12 -19.39(16) . . . . ?
N103 Co11 O103 Co12 75.94(18) . . . . ?
O102 Co12 O103 C126 -116.3(4) . . . . ?
N102 Co12 O103 C126 -23.1(4) . . . . ?
O21 Co12 O103 C126 116.5(7) . . . . ?
O10 Co12 O103 C126 146.4(4) . . . . ?
N104 Co12 O103 C126 56.3(4) . . . . ?
O102 Co12 O103 Co11 115.04(18) . . . . ?
N102 Co12 O103 Co11 -151.8(2) . . . . ?
O21 Co12 O103 Co11 -12.2(7) . . . . ?
O10 Co12 O103 Co11 17.72(15) . . . . ?
N104 Co12 O103 Co11 -72.37(18) . . . . ?
O101 Co11 N101 C106 10.3(5) . . . . ?
O12 Co11 N101 C106 -79.7(5) . . . . ?
O103 Co11 N101 C106 100.0(5) . . . . ?
N103 Co11 N101 C106 -169.0(5) . . . . ?
O101 Co11 N101 C107 179.3(4) . . . . ?
O12 Co11 N101 C107 89.3(4) . . . . ?
O103 Co11 N101 C107 -91.0(4) . . . . ?
N103 Co11 N101 C107 0.0(4) . . . . ?
O102 Co12 N102 C113 -8.8(5) . . . . ?
O12H Co12 N102 C113 82.3(6) . . . . ?
O21 Co12 N102 C113 90.8(6) . . . . ?
O103 Co12 N102 C113 -107.6(5) . . . . ?
O10 Co12 N102 C113 -159.4(6) . . . . ?
N104 Co12 N102 C113 170.4(5) . . . . ?
O102 Co12 N102 C112 176.7(4) . . . . ?
O12H Co12 N102 C112 -92.2(5) . . . . ?
O21 Co12 N102 C112 -83.7(5) . . . . ?
O103 Co12 N102 C112 77.8(4) . . . . ?
N104 Co12 N102 C112 -4.1(4) . . . . ?
N101 Co11 N103 C108 24.5(4) . . . . ?
O12 Co11 N103 C108 -62.7(4) . . . . ?
O103 Co11 N103 C108 122.5(4) . . . . ?
O10 Co11 N103 C108 -156.5(4) . . . . ?
N101 Co11 N103 C109 144.8(4) . . . . ?
O12 Co11 N103 C109 57.6(4) . . . . ?
O103 Co11 N103 C109 -117.2(4) . . . . ?
O10 Co11 N103 C109 -36.2(4) . . . . ?
N101 Co11 N103 C120 -98.0(4) . . . . ?
O12 Co11 N103 C120 174.8(4) . . . . ?
O103 Co11 N103 C120 -0.1(4) . . . . ?
O10 Co11 N103 C120 81.0(4) . . . . ?
N102 Co12 N104 C120 100.4(4) . . . . ?
O12H Co12 N104 C120 -171.5(5) . . . . ?
O21 Co12 N104 C120 -158.6(5) . . . . ?
O103 Co12 N104 C120 -3.6(4) . . . . ?
O10 Co12 N104 C120 -73.3(4) . . . . ?
N102 Co12 N104 C110 -141.8(4) . . . . ?
O12H Co12 N104 C110 -53.6(5) . . . . ?
O21 Co12 N104 C110 -40.7(5) . . . . ?
O103 Co12 N104 C110 114.3(4) . . . . ?
O10 Co12 N104 C110 44.5(4) . . . . ?
N102 Co12 N104 C111 -21.4(3) . . . . ?
O12H Co12 N104 C111 66.8(5) . . . . ?
O21 Co12 N104 C111 79.7(5) . . . . ?
O103 Co12 N104 C111 -125.3(4) . . . . ?
O10 Co12 N104 C111 164.9(4) . . . . ?
O101 Co11 O10 C10 -61.2(4) . . . . ?
O12 Co11 O10 C10 28.7(4) . . . . ?
O103 Co11 O10 C10 -151.1(4) . . . . ?
N103 Co11 O10 C10 118.2(4) . . . . ?
O101 Co11 O10 Co12 108.56(18) . . . . ?
O12 Co11 O10 Co12 -161.52(17) . . . . ?
O103 Co11 O10 Co12 18.67(15) . . . . ?
N103 Co11 O10 Co12 -72.08(19) . . . . ?
O102 Co12 O10 C10 54.4(5) . . . . ?
N102 Co12 O10 C10 -155.5(8) . . . . ?
O12H Co12 O10 C10 -38.2(6) . . . . ?
O21 Co12 O10 C10 -44.2(6) . . . . ?
O103 Co12 O10 C10 149.7(6) . . . . ?
N104 Co12 O10 C10 -125.7(5) . . . . ?
O102 Co12 O10 Co11 -112.82(18) . . . . ?
N102 Co12 O10 Co11 37.3(9) . . . . ?
O12H Co12 O10 Co11 154.6(3) . . . . ?
O21 Co12 O10 Co11 148.6(3) . . . . ?
O103 Co12 O10 Co11 -17.47(15) . . . . ?
N104 Co12 O10 Co11 67.08(18) . . . . ?
O101 Co11 O12 C12 65.0(4) . . . . ?
N101 Co11 O12 C12 159.0(4) . . . . ?
O10 Co11 O12 C12 -20.3(4) . . . . ?
N103 Co11 O12 C12 -115.8(4) . . . . ?
O102 Co12 O21 C20 70.4(14) . . . . ?
N102 Co12 O21 C20 -22.4(14) . . . . ?
O12H Co12 O21 C20 14.2(16) . . . . ?
O103 Co12 O21 C20 -162.5(11) . . . . ?
O10 Co12 O21 C20 169.5(14) . . . . ?
N104 Co12 O21 C20 -101.7(14) . . . . ?
Co11 O10 C10 C11 -22.3(8) . . . . ?
Co12 O10 C10 C11 172.5(4) . . . . ?
Co11 O10 C10 C9 157.8(4) . . . . ?
Co12 O10 C10 C9 -7.4(8) . . . . ?
O10 C10 C11 C12 -1.3(10) . . . . ?
C9 C10 C11 C12 178.5(6) . . . . ?
Co11 O12 C12 C11 4.6(8) . . . . ?
Co11 O12 C12 C13 -177.8(4) . . . . ?
C10 C11 C12 O12 11.5(10) . . . . ?
C10 C11 C12 C13 -166.0(6) . . . . ?
Co12 O21 C20 C21 -173.5(9) . . . . ?
O22 C20 C21 C26 -18.5(15) . . . . ?
O21 C20 C21 C26 168.0(9) . . . . ?
O21 C20 C21 C22 -5.5(14) . . . . ?
C20 C21 C22 C23 175.4(10) . . . . ?
C22 C23 C24 C240 -174.0(10) . . . . ?
C240 C24 C25 C26 171.0(10) . . . . ?
C20 C21 C26 C25 -176.9(10) . . . . ?
Co11 O101 C100 C105 16.1(8) . . . . ?
Co11 O101 C100 C101 -163.6(4) . . . . ?
O101 C100 C101 C102 179.9(5) . . . . ?
C105 C100 C101 C102 0.2(9) . . . . ?
C100 C101 C102 C103 0.7(10) . . . . ?
O101 C100 C105 C104 179.0(5) . . . . ?
C101 C100 C105 C104 -1.3(9) . . . . ?
O101 C100 C105 C106 -6.3(10) . . . . ?
C101 C100 C105 C106 173.4(6) . . . . ?
C103 C104 C105 C106 -173.4(6) . . . . ?
C107 N101 C106 C105 -173.6(6) . . . . ?
Co11 N101 C106 C105 -4.9(9) . . . . ?
C104 C105 C106 N101 175.2(6) . . . . ?
C106 N101 C107 C108 145.9(5) . . . . ?
Co11 N101 C107 C108 -24.1(6) . . . . ?
C109 N103 C108 C107 -168.0(5) . . . . ?
C120 N103 C108 C107 80.7(6) . . . . ?
Co11 N103 C108 C107 -44.7(5) . . . . ?
N101 C107 C108 N103 45.0(6) . . . . ?
C108 N103 C109 C110 -143.4(5) . . . . ?
C120 N103 C109 C110 -25.9(6) . . . . ?
Co11 N103 C109 C110 99.0(5) . . . . ?
C120 N104 C110 C109 31.8(6) . . . . ?
C111 N104 C110 C109 152.1(5) . . . . ?
Co12 N104 C110 C109 -92.5(5) . . . . ?
N103 C109 C110 N104 -3.2(6) . . . . ?
C120 N104 C111 C112 -79.0(6) . . . . ?
C110 N104 C111 C112 166.9(5) . . . . ?
Co12 N104 C111 C112 44.0(5) . . . . ?
C112 N102 C113 C114 -179.8(5) . . . . ?
Co12 N102 C113 C114 5.8(9) . . . . ?
C113 N102 C112 C111 -146.0(5) . . . . ?
Co12 N102 C112 C111 28.9(6) . . . . ?
N104 C111 C112 N102 -50.2(7) . . . . ?
N102 C113 C114 C115 178.7(6) . . . . ?
N102 C113 C114 C119 0.2(10) . . . . ?
C119 C114 C115 C116 -2.5(9) . . . . ?
C113 C114 C115 C116 179.0(6) . . . . ?
C114 C115 C116 C117 2.6(9) . . . . ?
C115 C116 C117 C118 -2.3(10) . . . . ?
C116 C117 C118 C119 1.9(10) . . . . ?
Co12 O102 C119 C118 172.7(4) . . . . ?
Co12 O102 C119 C114 -7.3(8) . . . . ?
C117 C118 C119 O102 178.3(6) . . . . ?
C117 C118 C119 C114 -1.7(9) . . . . ?
C115 C114 C119 O102 -178.0(5) . . . . ?
C113 C114 C119 O102 0.4(9) . . . . ?
C115 C114 C119 C118 2.0(8) . . . . ?
C113 C114 C119 C118 -179.6(5) . . . . ?
C110 N104 C120 C121 -171.3(5) . . . . ?
C111 N104 C120 C121 69.4(6) . . . . ?
Co12 N104 C120 C121 -46.6(5) . . . . ?
C110 N104 C120 N103 -48.2(5) . . . . ?
C111 N104 C120 N103 -167.5(4) . . . . ?
Co12 N104 C120 N103 76.4(4) . . . . ?
C108 N103 C120 C121 -74.2(6) . . . . ?
C109 N103 C120 C121 169.3(5) . . . . ?
Co11 N103 C120 C121 45.1(6) . . . . ?
C108 N103 C120 N104 162.1(4) . . . . ?
C109 N103 C120 N104 45.6(5) . . . . ?
Co11 N103 C120 N104 -78.6(4) . . . . ?
N104 C120 C121 C126 62.5(7) . . . . ?
N103 C120 C121 C126 -53.2(7) . . . . ?
N104 C120 C121 C122 -117.6(6) . . . . ?
N103 C120 C121 C122 126.7(6) . . . . ?
C126 C121 C122 C123 -0.5(9) . . . . ?
C120 C121 C122 C123 179.6(5) . . . . ?
C121 C122 C123 C124 -0.2(9) . . . . ?
C122 C123 C124 C125 2.0(9) . . . . ?
C123 C124 C125 C126 -3.2(9) . . . . ?
Co11 O103 C126 C125 -122.4(5) . . . . ?
Co12 O103 C126 C125 116.7(5) . . . . ?
Co11 O103 C126 C121 57.8(6) . . . . ?
Co12 O103 C126 C121 -63.0(6) . . . . ?
C124 C125 C126 O103 -177.3(5) . . . . ?
C124 C125 C126 C121 2.5(9) . . . . ?
C122 C121 C126 O103 179.1(5) . . . . ?
C120 C121 C126 O103 -1.0(8) . . . . ?
C122 C121 C126 C125 -0.6(9) . . . . ?
C120 C121 C126 C125 179.3(5) . . . . ?
